data_7117297
loop_
_publ_author_name
'Chao Huang'
'Jie Wu'
'Chuanjun Song'
'Ran Ding'
'Yan Qiao'
'Hongwei Hou'
'Junbiao Chang'
'Yaoting Fan'

_publ_section_title
;
 Reversible conversion of valence-tautomeric copper metal-organic
 frameworks dependent single-crystal-to-single-crystal
 oxidation/reduction: a redox-switchable catalyst for C-H bonds activation
 reaction
;
_journal_name_full Chem.Commun.
_journal_page_first 10353
_journal_paper_doi 10.1039/C5cc02432C
_journal_volume 51
_journal_year 2015
_chemical_formula_moiety 'C6 H8 Cu2 N9 O3'
_chemical_formula_sum 'C6 H8 Cu2 N9 O3'
_chemical_formula_weight 382.30
_chemical_name_systematic 'Cu(I) complex'
_chemical_properties_physical 'Air-sensitive, Heat-sensitive, Oxygen-sensitive'
_space_group_IT_number 15
_symmetry_cell_setting monoclinic
_symmetry_space_group_name_Hall '-C 2yc'
_symmetry_space_group_name_H-M 'C 1 2/c 1'
_atom_sites_solution_hydrogens geom
_atom_sites_solution_primary direct
_atom_sites_solution_secondary difmap
_audit_creation_method SHELXL-97
_audit_update_record
;
2015-01-03 deposited with the CCDC.
2015-05-06 downloaded from the CCDC.
;
_cell_angle_alpha 90.00
_cell_angle_beta 119.24(3)
_cell_angle_gamma 90.00
_cell_formula_units_Z 8
_cell_length_a 24.321(5)
_cell_length_b 9.4098(19)
_cell_length_c 16.628(3)
_cell_measurement_reflns_used 5152
_cell_measurement_temperature 293(2)
_cell_measurement_theta_max 27.9243
_cell_measurement_theta_min 1.9190
_cell_volume 3320.5(15)
_computing_cell_refinement 'CrystalClear (Rigaku/MSC Inc., 2006)'
_computing_data_collection 'CrystalClear (Rigaku/MSC Inc., 2006)'
_computing_data_reduction 'CrystalClear (Rigaku/MSC Inc., 2006)'
_computing_molecular_graphics SHELXTL
_computing_publication_material SHELXTL
_computing_structure_refinement 'SHELXL-97 (Sheldrick, 1997)'
_computing_structure_solution 'SHELXS-97 (Sheldrick, 1990)'
_diffrn_ambient_temperature 293(2)
_diffrn_detector_area_resol_mean 28.5714
_diffrn_measured_fraction_theta_full 1.000
_diffrn_measured_fraction_theta_max 1.000
_diffrn_measurement_device_type Saturn724
_diffrn_measurement_method dtprofit.ref
_diffrn_radiation_monochromator graphite
_diffrn_radiation_source 'fine-focus sealed tube'
_diffrn_radiation_type MoK\a
_diffrn_radiation_wavelength 0.71073
_diffrn_reflns_av_R_equivalents 0.0317
_diffrn_reflns_av_sigmaI/netI 0.0253
_diffrn_reflns_limit_h_max 27
_diffrn_reflns_limit_h_min -29
_diffrn_reflns_limit_k_max 11
_diffrn_reflns_limit_k_min -11
_diffrn_reflns_limit_l_max 19
_diffrn_reflns_limit_l_min -20
_diffrn_reflns_number 13657
_diffrn_reflns_theta_full 25.50
_diffrn_reflns_theta_max 25.50
_diffrn_reflns_theta_min 1.92
_diffrn_standards_number 4207
_exptl_absorpt_coefficient_mu 2.580
_exptl_absorpt_correction_T_max 0.6983
_exptl_absorpt_correction_T_min 0.6399
_exptl_absorpt_correction_type numerical
_exptl_absorpt_process_details 'CrystalClear (Rigaku/MSC Inc., 2006)'
_exptl_crystal_colour Yellow
_exptl_crystal_density_diffrn 1.525
_exptl_crystal_density_method 'not measured'
_exptl_crystal_description Block
_exptl_crystal_F_000 1512
_exptl_crystal_size_max 0.19
_exptl_crystal_size_mid 0.17
_exptl_crystal_size_min 0.15
_refine_diff_density_max 1.663
_refine_diff_density_min -1.037
_refine_diff_density_rms 0.469
_refine_ls_extinction_method none
_refine_ls_goodness_of_fit_ref 1.133
_refine_ls_hydrogen_treatment mixed
_refine_ls_matrix_type full
_refine_ls_number_parameters 181
_refine_ls_number_reflns 3101
_refine_ls_number_restraints 24
_refine_ls_restrained_S_all 1.132
_refine_ls_R_factor_all 0.0632
_refine_ls_R_factor_gt 0.0568
_refine_ls_shift/su_max 0.003
_refine_ls_shift/su_mean 0.000
_refine_ls_structure_factor_coef Fsqd
_refine_ls_weighting_details 'calc w=1/[\s^2^(Fo^2^)+(0.1139P)^2^+17.8373P] where P=(Fo^2^+2Fc^2^)/3'
_refine_ls_weighting_scheme calc
_refine_ls_wR_factor_gt 0.1751
_refine_ls_wR_factor_ref 0.1833
_reflns_number_gt 2876
_reflns_number_total 3101
_reflns_threshold_expression >2sigma(I)
_cod_data_source_file c5cc02432c2.cif
_cod_data_source_block a1
_cod_original_cell_volume 3320.7(12)
_cod_original_sg_symbol_Hall '-C 2yc  '
_cod_original_sg_symbol_H-M 'C2/c  '
_cod_database_code 7117297

loop_
_symmetry_equiv_pos_as_xyz
'x, y, z'
'-x, y, -z+1/2'
'x+1/2, y+1/2, z'
'-x+1/2, y+1/2, -z+1/2'
'-x, -y, -z'
'x, -y, z-1/2'
'-x+1/2, -y+1/2, -z'
'x+1/2, -y+1/2, z-1/2'

loop_
_atom_site_label
_atom_site_type_symbol
_atom_site_fract_x
_atom_site_fract_y
_atom_site_fract_z
_atom_site_U_iso_or_equiv
_atom_site_adp_type
_atom_site_occupancy
_atom_site_symmetry_multiplicity
_atom_site_calc_flag
_atom_site_refinement_flags
_atom_site_disorder_assembly
_atom_site_disorder_group
O1 O 0.7717(12) 0.858(2) 0.3185(17) 0.306(11) Uani 1 1 d U . .
O3 O 0.915(2) 0.817(5) 0.739(3) 0.59(3) Uani 1 1 d U . .
Cu1 Cu 1.04273(3) 0.82357(6) 0.04115(4) 0.0253(2) Uani 1 1 d . . .
Cu2 Cu 0.95723(3) 0.61430(6) 0.12254(4) 0.0257(2) Uani 1 1 d . . .
O2 O 0.8804(11) 0.583(2) 0.8486(15) 0.274(9) Uani 1 1 d U . .
N1 N 0.91824(19) 0.7907(5) 0.0373(3) 0.0234(9) Uani 1 1 d . . .
N2 N 0.95358(19) 0.8803(4) 0.0172(3) 0.0225(9) Uani 1 1 d . . .
N3 N 0.92015(19) 0.9927(5) -0.0236(3) 0.0265(9) Uani 1 1 d . . .
N4 N 0.8624(2) 0.9815(5) -0.0325(3) 0.0315(10) Uani 1 1 d . . .
N5 N 0.8605(2) 0.7907(5) 0.2511(3) 0.0296(10) Uani 1 1 d . . .
N6 N 0.9180(2) 0.7638(5) 0.3222(3) 0.0288(10) Uani 1 1 d . . .
N7 N 0.95211(19) 0.6974(5) 0.2926(3) 0.0239(9) Uani 1 1 d . . .
N8 N 0.91769(19) 0.6812(4) 0.2009(3) 0.0238(9) Uani 1 1 d . . .
N9 N 1.0449(3) 0.5661(6) -0.0694(4) 0.0471(13) Uani 1 1 d U . .
C1 C 0.7493(2) 0.6964(6) 0.0764(3) 0.0253(11) Uani 1 1 d . . .
H1 H 0.7491 0.6593 0.1281 0.030 Uiso 1 1 calc R . .
C2 C 0.8064(2) 0.7438(5) 0.0845(3) 0.0214(10) Uani 1 1 d . . .
C3 C 0.8068(2) 0.7970(6) 0.0061(3) 0.0237(10) Uani 1 1 d . . .
C4 C 0.8628(2) 0.8557(6) 0.0060(3) 0.0232(10) Uani 1 1 d . . .
C5 C 0.8623(2) 0.7401(5) 0.1776(3) 0.0228(10) Uani 1 1 d . . .
C6 C 1.0452(3) 0.6683(5) -0.0326(4) 0.0267(11) Uani 1 1 d . . .

loop_
_atom_site_aniso_label
_atom_site_aniso_U_11
_atom_site_aniso_U_22
_atom_site_aniso_U_33
_atom_site_aniso_U_23
_atom_site_aniso_U_13
_atom_site_aniso_U_12
O1 0.305(12) 0.310(12) 0.307(12) -0.016(5) 0.152(7) -0.002(5)
O3 0.59(3) 0.60(3) 0.59(3) -0.001(5) 0.290(16) 0.004(5)
Cu1 0.0228(4) 0.0269(4) 0.0282(4) 0.0005(2) 0.0140(3) -0.0016(2)
Cu2 0.0232(4) 0.0260(4) 0.0263(4) -0.0037(2) 0.0108(3) -0.0008(2)
O2 0.275(10) 0.274(10) 0.273(10) -0.008(5) 0.136(6) 0.006(5)
N1 0.0139(19) 0.027(2) 0.030(2) 0.0032(17) 0.0109(17) -0.0032(16)
N2 0.015(2) 0.026(2) 0.028(2) 0.0024(16) 0.0110(17) -0.0005(16)
N3 0.0164(19) 0.028(2) 0.035(2) 0.0071(18) 0.0125(18) 0.0003(17)
N4 0.015(2) 0.037(2) 0.042(3) 0.014(2) 0.0130(19) 0.0025(18)
N5 0.014(2) 0.047(3) 0.023(2) -0.0022(19) 0.0052(17) 0.0045(19)
N6 0.019(2) 0.044(3) 0.023(2) -0.0016(19) 0.0099(18) 0.0022(19)
N7 0.016(2) 0.036(2) 0.018(2) -0.0013(17) 0.0064(17) 0.0001(17)
N8 0.0146(19) 0.034(2) 0.019(2) -0.0021(16) 0.0053(17) -0.0027(17)
N9 0.041(3) 0.051(3) 0.049(3) 0.002(2) 0.021(2) 0.001(2)
C1 0.016(2) 0.035(3) 0.023(2) 0.005(2) 0.009(2) -0.002(2)
C2 0.010(2) 0.031(2) 0.019(2) 0.0020(19) 0.0044(18) -0.0017(18)
C3 0.012(2) 0.031(2) 0.027(3) 0.002(2) 0.008(2) -0.0031(19)
C4 0.014(2) 0.029(2) 0.023(2) 0.002(2) 0.0066(19) -0.004(2)
C5 0.015(2) 0.031(2) 0.022(2) -0.0008(19) 0.009(2) -0.0036(19)
C6 0.034(3) 0.019(2) 0.032(3) -0.010(2) 0.020(2) -0.002(2)

loop_
_atom_type_symbol
_atom_type_description
_atom_type_scat_dispersion_real
_atom_type_scat_dispersion_imag
_atom_type_scat_source
C C 0.0033 0.0016 'International Tables Vol C Tables 4.2.6.8 and 6.1.1.4'
H H 0.0000 0.0000 'International Tables Vol C Tables 4.2.6.8 and 6.1.1.4'
N N 0.0061 0.0033 'International Tables Vol C Tables 4.2.6.8 and 6.1.1.4'
O O 0.0106 0.0060 'International Tables Vol C Tables 4.2.6.8 and 6.1.1.4'
Cu Cu 0.3201 1.2651 'International Tables Vol C Tables 4.2.6.8 and 6.1.1.4'

loop_
_geom_angle_atom_site_label_1
_geom_angle_atom_site_label_2
_geom_angle_atom_site_label_3
_geom_angle
_geom_angle_site_symmetry_1
_geom_angle_site_symmetry_3
C6 Cu1 N3 113.5(2) . 5_775
C6 Cu1 N6 110.6(2) . 2_755
N3 Cu1 N6 112.93(18) 5_775 2_755
C6 Cu1 N2 115.3(2) . .
N3 Cu1 N2 104.44(16) 5_775 .
N6 Cu1 N2 99.15(18) 2_755 .
N9 Cu2 N8 130.6(2) 5_765 .
N9 Cu2 N1 119.6(2) 5_765 .
N8 Cu2 N1 89.36(17) . .
N9 Cu2 N7 115.2(2) 5_765 2_755
N8 Cu2 N7 97.01(16) . 2_755
N1 Cu2 N7 98.03(16) . 2_755
C4 N1 N2 105.1(4) . .
C4 N1 Cu2 132.0(3) . .
N2 N1 Cu2 121.9(3) . .
N3 N2 N1 108.8(4) . .
N3 N2 Cu1 129.5(3) . .
N1 N2 Cu1 121.4(3) . .
N2 N3 N4 110.3(4) . .
N2 N3 Cu1 123.8(3) . 5_775
N4 N3 Cu1 124.4(3) . 5_775
C4 N4 N3 104.7(4) . .
C5 N5 N6 104.7(4) . .
N7 N6 N5 109.7(4) . .
N7 N6 Cu1 120.3(3) . 2_755
N5 N6 Cu1 129.8(3) . 2_755
N6 N7 N8 108.8(4) . .
N6 N7 Cu2 125.0(3) . 2_755
N8 N7 Cu2 126.0(3) . 2_755
C5 N8 N7 105.4(4) . .
C5 N8 Cu2 131.6(3) . .
N7 N8 Cu2 121.9(3) . .
C6 N9 Cu2 174.4(5) . 5_765
C3 C1 C2 122.2(5) 7_665 .
C3 C1 H1 118.9 7_665 .
C2 C1 H1 118.9 . .
C1 C2 C3 118.8(4) . .
C1 C2 C5 117.0(4) . .
C3 C2 C5 124.1(4) . .
C1 C3 C2 119.0(4) 7_665 .
C1 C3 C4 116.6(4) 7_665 .
C2 C3 C4 124.3(4) . .
N4 C4 N1 111.2(4) . .
N4 C4 C3 122.7(5) . .
N1 C4 C3 125.9(5) . .
N8 C5 N5 111.4(4) . .
N8 C5 C2 126.7(4) . .
N5 C5 C2 121.7(4) . .
N9 C6 Cu1 171.4(5) . .

loop_
_geom_bond_atom_site_label_1
_geom_bond_atom_site_label_2
_geom_bond_distance
_geom_bond_site_symmetry_2
Cu1 C6 1.927(5) .
Cu1 N3 2.036(4) 5_775
Cu1 N6 2.068(4) 2_755
Cu1 N2 2.074(4) .
Cu2 N9 1.903(6) 5_765
Cu2 N8 2.060(4) .
Cu2 N1 2.086(4) .
Cu2 N7 2.104(4) 2_755
N1 C4 1.332(7) .
N1 N2 1.357(6) .
N2 N3 1.305(6) .
N3 N4 1.341(6) .
N3 Cu1 2.036(4) 5_775
N4 C4 1.343(7) .
N5 C5 1.332(7) .
N5 N6 1.343(6) .
N6 N7 1.311(6) .
N6 Cu1 2.068(4) 2_755
N7 N8 1.342(6) .
N7 Cu2 2.104(4) 2_755
N8 C5 1.328(7) .
N9 C6 1.137(8) .
N9 Cu2 1.903(6) 5_765
C1 C3 1.386(7) 7_665
C1 C2 1.400(7) .
C1 H1 0.9300 .
C2 C3 1.402(7) .
C2 C5 1.479(6) .
C3 C1 1.386(7) 7_665
C3 C4 1.471(7) .

loop_
_geom_torsion_atom_site_label_1
_geom_torsion_atom_site_label_2
_geom_torsion_atom_site_label_3
_geom_torsion_atom_site_label_4
_geom_torsion
_geom_torsion_site_symmetry_1
_geom_torsion_site_symmetry_2
_geom_torsion_site_symmetry_3
_geom_torsion_site_symmetry_4
N9 Cu2 N1 C4 99.3(5) 5_765 . . .
N8 Cu2 N1 C4 -38.7(5) . . . .
N7 Cu2 N1 C4 -135.7(5) 2_755 . . .
N9 Cu2 N1 N2 -94.2(4) 5_765 . . .
N8 Cu2 N1 N2 127.8(4) . . . .
N7 Cu2 N1 N2 30.8(4) 2_755 . . .
C4 N1 N2 N3 0.4(5) . . . .
Cu2 N1 N2 N3 -169.3(3) . . . .
C4 N1 N2 Cu1 -174.7(3) . . . .
Cu2 N1 N2 Cu1 15.7(5) . . . .
C6 Cu1 N2 N3 -108.2(5) . . . .
N3 Cu1 N2 N3 17.1(5) 5_775 . . .
N6 Cu1 N2 N3 133.7(4) 2_755 . . .
C6 Cu1 N2 N1 65.8(4) . . . .
N3 Cu1 N2 N1 -169.0(4) 5_775 . . .
N6 Cu1 N2 N1 -52.3(4) 2_755 . . .
N1 N2 N3 N4 -0.6(6) . . . .
Cu1 N2 N3 N4 174.0(4) . . . .
N1 N2 N3 Cu1 165.5(3) . . . 5_775
Cu1 N2 N3 Cu1 -20.0(6) . . . 5_775
N2 N3 N4 C4 0.5(6) . . . .
Cu1 N3 N4 C4 -165.4(3) 5_775 . . .
C5 N5 N6 N7 -1.3(6) . . . .
C5 N5 N6 Cu1 173.9(4) . . . 2_755
N5 N6 N7 N8 0.8(6) . . . .
Cu1 N6 N7 N8 -174.9(3) 2_755 . . .
N5 N6 N7 Cu2 -174.0(3) . . . 2_755
Cu1 N6 N7 Cu2 10.2(6) 2_755 . . 2_755
N6 N7 N8 C5 0.0(6) . . . .
Cu2 N7 N8 C5 174.8(3) 2_755 . . .
N6 N7 N8 Cu2 169.0(3) . . . .
Cu2 N7 N8 Cu2 -16.2(6) 2_755 . . .
N9 Cu2 N8 C5 -91.1(5) 5_765 . . .
N1 Cu2 N8 C5 38.8(5) . . . .
N7 Cu2 N8 C5 136.8(5) 2_755 . . .
N9 Cu2 N8 N7 103.1(4) 5_765 . . .
N1 Cu2 N8 N7 -127.0(4) . . . .
N7 Cu2 N8 N7 -29.0(3) 2_755 . . .
C3 C1 C2 C3 -1.3(9) 7_665 . . .
C3 C1 C2 C5 176.0(5) 7_665 . . .
C1 C2 C3 C1 1.3(8) . . . 7_665
C5 C2 C3 C1 -175.8(5) . . . 7_665
C1 C2 C3 C4 177.2(5) . . . .
C5 C2 C3 C4 0.1(8) . . . .
N3 N4 C4 N1 -0.2(6) . . . .
N3 N4 C4 C3 -176.3(5) . . . .
N2 N1 C4 N4 -0.1(6) . . . .
Cu2 N1 C4 N4 168.1(4) . . . .
N2 N1 C4 C3 175.8(5) . . . .
Cu2 N1 C4 C3 -16.0(8) . . . .
C1 C3 C4 N4 45.5(7) 7_665 . . .
C2 C3 C4 N4 -130.5(6) . . . .
C1 C3 C4 N1 -130.0(6) 7_665 . . .
C2 C3 C4 N1 54.0(8) . . . .
N7 N8 C5 N5 -0.8(6) . . . .
Cu2 N8 C5 N5 -168.4(4) . . . .
N7 N8 C5 C2 -176.7(5) . . . .
Cu2 N8 C5 C2 15.7(8) . . . .
N6 N5 C5 N8 1.3(6) . . . .
N6 N5 C5 C2 177.5(5) . . . .
C1 C2 C5 N8 128.1(6) . . . .
C3 C2 C5 N8 -54.8(8) . . . .
C1 C2 C5 N5 -47.5(7) . . . .
C3 C2 C5 N5 129.7(6) . . . .
Cu2 N9 C6 Cu1 -2(9) 5_765 . . .
N3 Cu1 C6 N9 167(4) 5_775 . . .
N6 Cu1 C6 N9 39(4) 2_755 . . .
N2 Cu1 C6 N9 -73(4) . . . .
